data_4513829
loop_
_publ_author_name
'Sobczak, Szymon'
'Katrusiak, Andrzej'

_publ_section_title
;
 Singularities in Molecular Conformation
;
_journal_coden_ASTM CGDEFU
_journal_issue 11
_journal_name_full 'Crystal Growth & Design'
_journal_page_first 5530
_journal_page_last 5534
_journal_paper_doi 10.1021/acs.cgd.5b01156
_journal_volume 15
_journal_year 2015
_chemical_formula_moiety 'C6 H12 O'
_chemical_formula_sum 'C6 H12 O'
_chemical_formula_weight 100.16
_chemical_melting_point 220.65
_chemical_name_common pinacolone
_chemical_name_systematic 3,3-Dimethyl-2-butanone
_space_group_crystal_system monoclinic
_space_group_IT_number 11
_space_group_name_Hall '-P 2yb'
_space_group_name_H-M_alt 'P 1 21/m 1'
_symmetry_space_group_name_Hall '-P 2yb'
_symmetry_space_group_name_H-M 'P 1 21/m 1'
_atom_sites_solution_hydrogens difmap
_atom_sites_solution_primary direct
_audit_block_doi 10.5517/cc13lkhr
_audit_update_record
;
2015-10-05 deposited with the CCDC.
2016-03-01 downloaded from the CCDC.
;
_cell_angle_alpha 90
_cell_angle_beta 107.97(3)
_cell_angle_gamma 90
_cell_formula_units_Z 2
_cell_length_a 5.684(3)
_cell_length_b 8.5670(6)
_cell_length_c 6.8598(8)
_cell_measurement_reflns_used 600
_cell_measurement_temperature 298
_cell_measurement_theta_max 25.7420
_cell_measurement_theta_min 5.6740
_cell_volume 317.74(18)
_computing_cell_refinement
;
CrysAlisPro, Agilent Technologies,
Version 1.171.36.28 (release 01-02-2013 CrysAlis171 .NET)
(compiled Feb  1 2013,16:14:44)
;
_computing_data_collection
;
CrysAlisPro, Agilent Technologies,
Version 1.171.36.28 (release 01-02-2013 CrysAlis171 .NET)
(compiled Feb  1 2013,16:14:44)
;
_computing_data_reduction
;
CrysAlisPro, Agilent Technologies,
Version 1.171.36.28 (release 01-02-2013 CrysAlis171 .NET)
(compiled Feb  1 2013,16:14:44)
;
_computing_molecular_graphics 'Olex2 (Dolomanov et al., 2009)'
_computing_publication_material 'Olex2 (Dolomanov et al., 2009)'
_computing_structure_refinement 'ShelXL (Sheldrick, 2008)'
_computing_structure_solution 'ShelXS (Sheldrick, 2008)'
_diffrn_ambient_temperature 298
_diffrn_detector_area_resol_mean 16.2413
_diffrn_measured_fraction_theta_full 0.319
_diffrn_measured_fraction_theta_max 0.300
_diffrn_measurement_device_type 'Xcalibur, Eos'
_diffrn_measurement_method '\w and \p scans'
_diffrn_orient_matrix_UB_11 -0.1259376000
_diffrn_orient_matrix_UB_12 0.0229609000
_diffrn_orient_matrix_UB_13 -0.0266975000
_diffrn_orient_matrix_UB_21 0.0367396000
_diffrn_orient_matrix_UB_22 0.0753470000
_diffrn_orient_matrix_UB_23 0.0408889000
_diffrn_orient_matrix_UB_31 0.0047096000
_diffrn_orient_matrix_UB_32 0.0254129000
_diffrn_orient_matrix_UB_33 -0.0970975000
_diffrn_radiation_monochromator graphite
_diffrn_radiation_type MoK\a
_diffrn_radiation_wavelength 0.71073
_diffrn_reflns_av_R_equivalents 0.0185
_diffrn_reflns_av_unetI/netI 0.0105
_diffrn_reflns_Laue_measured_fraction_full 0.319
_diffrn_reflns_Laue_measured_fraction_max 0.300
_diffrn_reflns_limit_h_max 3
_diffrn_reflns_limit_h_min -3
_diffrn_reflns_limit_k_max 10
_diffrn_reflns_limit_k_min -10
_diffrn_reflns_limit_l_max 8
_diffrn_reflns_limit_l_min -8
_diffrn_reflns_number 1352
_diffrn_reflns_point_group_measured_fraction_full 0.319
_diffrn_reflns_point_group_measured_fraction_max 0.300
_diffrn_reflns_theta_full 26.000
_diffrn_reflns_theta_max 26.851
_diffrn_reflns_theta_min 5.695
_diffrn_source 'Enhance (Mo) X-ray Source'
_exptl_absorpt_coefficient_mu 0.069
_exptl_absorpt_correction_T_max 1.00000
_exptl_absorpt_correction_T_min 0.59903
_exptl_absorpt_correction_type multi-scan
_exptl_absorpt_process_details
;
CrysAlisPro, Agilent Technologies,
Version 1.171.36.28 (release 01-02-2013 CrysAlis171 .NET)
(compiled Feb  1 2013,16:14:44)
Empirical absorption correction using spherical harmonics,
 implemented in SCALE3 ABSPACK scaling algorithm.
;
_exptl_crystal_colour 'clear whiteish colourless'
_exptl_crystal_colour_lustre clear
_exptl_crystal_colour_modifier whiteish
_exptl_crystal_colour_primary colourless
_exptl_crystal_density_diffrn 1.047
_exptl_crystal_density_method 'not measured'
_exptl_crystal_description block
_exptl_crystal_F_000 112
_exptl_crystal_preparation
'The lhigh-pressure experiment was performed using modified Merrill-Bassett diamond-anvil cell (DAC)'
_exptl_crystal_size_max 0.39221
_exptl_crystal_size_mid 0.39221
_exptl_crystal_size_min 0.3
_refine_diff_density_max 0.059
_refine_diff_density_min -0.046
_refine_diff_density_rms 0.013
_refine_ls_extinction_coef .
_refine_ls_extinction_method none
_refine_ls_goodness_of_fit_ref 1.082
_refine_ls_hydrogen_treatment refxyz
_refine_ls_matrix_type full
_refine_ls_number_parameters 64
_refine_ls_number_reflns 219
_refine_ls_number_restraints 16
_refine_ls_restrained_S_all 1.052
_refine_ls_R_factor_all 0.0414
_refine_ls_R_factor_gt 0.0335
_refine_ls_shift/su_max 0.000
_refine_ls_shift/su_mean 0.000
_refine_ls_structure_factor_coef Fsqd
_refine_ls_weighting_details 'w=1/[\s^2^(Fo^2^)+(0.0482P)^2^+0.0564P] where P=(Fo^2^+2Fc^2^)/3'
_refine_ls_weighting_scheme calc
_refine_ls_wR_factor_gt 0.0855
_refine_ls_wR_factor_ref 0.0907
_reflns_Friedel_coverage 0.000
_reflns_Friedel_fraction_full .
_reflns_Friedel_fraction_max .
_reflns_number_gt 187
_reflns_number_total 219
_reflns_threshold_expression 'I > 2\s(I)'
_cod_data_source_file 1030727-1030734.cif
_cod_data_source_block pin_hp_0_64
_cod_depositor_comments
;
 Updated bibliographic information.

 Antanas Vaitkus,
 2019-12-02
;
_cod_original_cell_volume 317.74(19)
_cod_database_code 4513829
_shelxl_version_number 2013-4
_chemical_oxdiff_formula C6H12O1
_shelx_space_group_comment
;
The symmetry employed for this shelxl refinement is uniquely defined
by the following loop, which should always be used as a source of
symmetry information in preference to the above space-group names.
They are only intended as comments.
;
_reflns_odcompleteness_completeness 30.11
_reflns_odcompleteness_iscentric 1
_reflns_odcompleteness_theta 26.79

loop_
_space_group_symop_operation_xyz
'x, y, z'
'-x, y+1/2, -z'
'-x, -y, -z'
'x, -y-1/2, z'

loop_
_atom_site_label
_atom_site_type_symbol
_atom_site_fract_x
_atom_site_fract_y
_atom_site_fract_z
_atom_site_U_iso_or_equiv
_atom_site_adp_type
_atom_site_occupancy
_atom_site_site_symmetry_order
_atom_site_calc_flag
_atom_site_refinement_flags_posn
_atom_site_refinement_flags_adp
_atom_site_refinement_flags_occupancy
_atom_site_disorder_assembly
_atom_site_disorder_group
C3 C 0.6017(15) 0.2500 0.2772(6) 0.039(4) Uani 1 2 d S TU P . .
C5 C 0.7485(12) 0.3950(3) 0.2521(4) 0.065(3) Uani 1 1 d D . . . .
H5A H 0.680(16) 0.485(4) 0.284(5) 0.097 Uiso 1 1 d R . . . .
H5B H 0.750(13) 0.404(3) 0.113(6) 0.097 Uiso 1 1 d R . . . .
H5C H 0.911(6) 0.389(4) 0.353(5) 0.097 Uiso 1 1 d DR . . . .
C4 C 0.346(2) 0.2500 0.1192(8) 0.064(6) Uani 1 2 d DS T P . .
H4A H 0.257(11) 0.343(4) 0.137(6) 0.096 Uiso 1 1 d DR . . . .
C2 C 0.5855(17) 0.2500 0.4937(6) 0.049(5) Uani 1 2 d DS TU P . .
C1 C 0.818(3) 0.2500 0.6703(8) 0.075(6) Uani 1 2 d DS T P . .
H1A H 0.80(3) 0.202(5) 0.791(11) 0.112 Uiso 0.5 1 d DR . . A -1
H1B H 0.80(3) 0.354(5) 0.716(12) 0.112 Uiso 0.5 1 d DR . . B -1
H1C H 0.951(12) 0.196(8) 0.639(13) 0.112 Uiso 0.5 1 d DR . . C -1
O1 O 0.3821(19) 0.2500 0.5215(7) 0.084(5) Uani 1 2 d DS TU P . .
H4B H 0.370(15) 0.2500 -0.023(7) 0.073(11) Uiso 1 2 d S T P . .

loop_
_atom_site_aniso_label
_atom_site_aniso_U_11
_atom_site_aniso_U_22
_atom_site_aniso_U_33
_atom_site_aniso_U_23
_atom_site_aniso_U_13
_atom_site_aniso_U_12
C3 0.028(13) 0.0428(19) 0.042(2) 0.000 0.006(5) 0.000
C5 0.093(11) 0.0455(15) 0.0631(17) 0.0037(10) 0.035(3) -0.0048(16)
C4 0.046(19) 0.081(3) 0.057(4) 0.000 0.005(7) 0.000
C2 0.050(14) 0.0482(17) 0.053(3) 0.000 0.021(5) 0.000
C1 0.06(2) 0.111(4) 0.039(3) 0.000 0.001(7) 0.000
O1 0.062(14) 0.125(3) 0.077(3) 0.000 0.040(5) 0.000

loop_
_atom_type_symbol
_atom_type_description
_atom_type_scat_dispersion_real
_atom_type_scat_dispersion_imag
_atom_type_scat_source
C C 0.0033 0.0016 'International Tables Vol C Tables 4.2.6.8 and 6.1.1.4'
H H 0.0000 0.0000 'International Tables Vol C Tables 4.2.6.8 and 6.1.1.4'
O O 0.0106 0.0060 'International Tables Vol C Tables 4.2.6.8 and 6.1.1.4'

loop_
_citation_id
_citation_doi
_citation_year
1 10.1021/acs.cgd.5b01156 2015

loop_
_geom_angle_atom_site_label_1
_geom_angle_atom_site_label_2
_geom_angle_atom_site_label_3
_geom_angle
_geom_angle_site_symmetry_1
_geom_angle_site_symmetry_3
C5 C3 C5 108.0(6) . 4_565
C4 C3 C5 110.6(3) . .
C4 C3 C5 110.6(3) . 4_565
C2 C3 C5 108.0(3) . 4_565
C2 C3 C5 108.0(3) . .
C2 C3 C4 111.4(6) . .
C1 C2 C3 119.3(8) . .
O1 C2 C3 119.8(7) . .
O1 C2 C1 120.9(5) . .

loop_
_geom_bond_atom_site_label_1
_geom_bond_atom_site_label_2
_geom_bond_distance
_geom_bond_site_symmetry_2
C3 C5 1.535(6) 4_565
C3 C5 1.535(6) .
C3 C4 1.520(11) .
C3 C2 1.516(5) .
C2 C1 1.492(14) .
C2 O1 1.228(11) .

loop_
_geom_torsion_atom_site_label_1
_geom_torsion_atom_site_label_2
_geom_torsion_atom_site_label_3
_geom_torsion_atom_site_label_4
_geom_torsion
_geom_torsion_site_symmetry_1
_geom_torsion_site_symmetry_2
_geom_torsion_site_symmetry_3
_geom_torsion_site_symmetry_4
C5 C3 C2 C1 -58.3(4) . . . .
C5 C3 C2 C1 58.3(4) 4_565 . . .
C5 C3 C2 O1 121.7(4) . . . .
C5 C3 C2 O1 -121.7(4) 4_565 . . .
C4 C3 C2 C1 180.000(3) . . . .
C4 C3 C2 O1 0.000(3) . . . .
